data_2240370
loop_
_publ_author_name
'Novina, J. Josephine'
'Vasuki, G.'
'Suresh, M.'
'Padusha, M. Syed Ali'

_publ_section_title
;
 Crsytal structure of
 (<i>E</i>)-3-{[2-(2,4-dichlorobenzylidene)hydrazin-1-yl]carbonyl}pyridinium
 chloride trihydrate
;
_journal_coeditor_code BQ2398
_journal_issue 2
_journal_name_full 'Acta Crystallographica Section E'
_journal_page_first o105
_journal_page_last o106
_journal_paper_doi 10.1107/S2056989015000286
_journal_volume 71
_journal_year 2015
_chemical_formula_iupac 'C13 H10 Cl2 N3 O +, Cl -, 3H2 O'
_chemical_formula_moiety 'C13 H10 Cl2 N3 O +, Cl -, 3(H2 O)'
_chemical_formula_sum 'C13 H16 Cl3 N3 O4'
_chemical_formula_weight 384.64
_chemical_name_systematic
;
(<i>E</i>)-3-{[2-(2,4-Dichlorobenzylidene)hydrazin-1-yl]carbonyl}pyridinium
chloride trihydrate
;
_space_group_crystal_system triclinic
_space_group_IT_number 2
_space_group_name_Hall '-P 1'
_space_group_name_H-M_alt 'P -1'
_symmetry_space_group_name_Hall '-P 1'
_symmetry_space_group_name_H-M 'P -1'
_atom_sites_solution_hydrogens geom
_atom_sites_solution_primary direct
_atom_sites_solution_secondary difmap
_audit_creation_method SHELXL-97
_cell_angle_alpha 76.604(2)
_cell_angle_beta 89.155(2)
_cell_angle_gamma 83.195(2)
_cell_formula_units_Z 2
_cell_length_a 8.4631(4)
_cell_length_b 9.5968(5)
_cell_length_c 10.8300(6)
_cell_measurement_reflns_used 6548
_cell_measurement_temperature 293(2)
_cell_measurement_theta_max 28.15
_cell_measurement_theta_min 0.97
_cell_volume 849.56(8)
_computing_cell_refinement
;
APEX2 and SAINT (Bruker, 2008)
;
_computing_data_collection
;
APEX2 (Bruker, 2008)
;
_computing_data_reduction
;
SAINT and XPREP (Bruker, 2008)
;
_computing_molecular_graphics
;
ORTEP-3 for Windows (Farrugia, 2012) and Mercury (Macrae <i>et al.</i>,
2008)
;
_computing_publication_material
;
PLATON (Spek, 2009)
;
_computing_structure_refinement
;
SHELXL97 (Sheldrick, 2008)
;
_computing_structure_solution
;
SIR92 (Altomare <i>et al.</i>,  1993)
;
_diffrn_ambient_temperature 293(2)
_diffrn_measured_fraction_theta_full 0.971
_diffrn_measured_fraction_theta_max 0.971
_diffrn_measurement_device_type 'Bruker Kappa APEXII CCD'
_diffrn_measurement_method '\w and \f scan'
_diffrn_radiation_monochromator graphite
_diffrn_radiation_source 'fine-focus sealed tube'
_diffrn_radiation_type MoK\a
_diffrn_radiation_wavelength 0.71073
_diffrn_reflns_av_R_equivalents 0.0191
_diffrn_reflns_av_sigmaI/netI 0.0329
_diffrn_reflns_limit_h_max 11
_diffrn_reflns_limit_h_min -11
_diffrn_reflns_limit_k_max 12
_diffrn_reflns_limit_k_min -9
_diffrn_reflns_limit_l_max 14
_diffrn_reflns_limit_l_min -8
_diffrn_reflns_number 6548
_diffrn_reflns_theta_full 28.15
_diffrn_reflns_theta_max 28.15
_diffrn_reflns_theta_min 3.07
_exptl_absorpt_coefficient_mu 0.561
_exptl_absorpt_correction_T_max 0.9081
_exptl_absorpt_correction_T_min 0.8747
_exptl_absorpt_correction_type multi-scan
_exptl_absorpt_process_details
;
(SADABS; Bruker, 2008)
;
_exptl_crystal_colour colorless
_exptl_crystal_density_diffrn 1.504
_exptl_crystal_density_method 'not measured'
_exptl_crystal_description block
_exptl_crystal_F_000 396
_exptl_crystal_size_max 0.35
_exptl_crystal_size_mid 0.30
_exptl_crystal_size_min 0.25
_refine_diff_density_max 0.284
_refine_diff_density_min -0.371
_refine_ls_extinction_method none
_refine_ls_goodness_of_fit_ref 1.039
_refine_ls_hydrogen_treatment mixed
_refine_ls_matrix_type full
_refine_ls_number_parameters 234
_refine_ls_number_reflns 4037
_refine_ls_number_restraints 8
_refine_ls_restrained_S_all 1.045
_refine_ls_R_factor_all 0.0607
_refine_ls_R_factor_gt 0.0425
_refine_ls_shift/su_max 0.000
_refine_ls_shift/su_mean 0.000
_refine_ls_structure_factor_coef Fsqd
_refine_ls_weighting_details 'calc w=1/[\s^2^(Fo^2^)+(0.0621P)^2^+0.1840P] where P=(Fo^2^+2Fc^2^)/3'
_refine_ls_weighting_scheme calc
_refine_ls_wR_factor_gt 0.1114
_refine_ls_wR_factor_ref 0.1236
_reflns_number_gt 3007
_reflns_number_total 4037
_reflns_threshold_expression I>2sigma(I)
_cod_data_source_file bq2398sup1.cif
_cod_data_source_block I
_cod_database_code 2240370
_cod_database_fobs_code 2240370

loop_
_symmetry_equiv_pos_as_xyz
'x, y, z'
'-x, -y, -z'

loop_
_atom_site_type_symbol
_atom_site_label
_atom_site_fract_x
_atom_site_fract_y
_atom_site_fract_z
_atom_site_U_iso_or_equiv
_atom_site_adp_type
_atom_site_calc_flag
_atom_site_refinement_flags
_atom_site_occupancy
_atom_site_symmetry_multiplicity
Cl Cl1 0.52954(7) -0.24772(6) 0.38718(6) 0.04957(17) Uani d . 1 1
Cl Cl3 0.72649(9) -0.56838(6) 0.84324(7) 0.0656(2) Uani d . 1 1
O O1 0.8879(2) 0.32962(16) 0.49886(15) 0.0485(4) Uani d . 1 1
N N1 0.8808(2) 0.69456(19) 0.21816(19) 0.0445(4) Uani d D 1 1
N N2 0.7666(2) 0.21144(17) 0.37617(17) 0.0372(4) Uani d D 1 1
N N3 0.7793(2) 0.08783(17) 0.47208(16) 0.0367(4) Uani d . 1 1
C C1 0.8932(2) 0.5703(2) 0.3054(2) 0.0386(5) Uani d . 1 1
H H1 0.9622 0.5563 0.3744 0.046 Uiso calc R 1 1
C C2 0.7810(3) 0.7223(2) 0.1195(2) 0.0491(6) Uani d . 1 1
H H2 0.7734 0.8112 0.0617 0.059 Uiso calc R 1 1
C C3 0.6892(3) 0.6188(3) 0.1031(2) 0.0501(6) Uani d . 1 1
H H3 0.6191 0.6371 0.0344 0.060 Uiso calc R 1 1
C C4 0.7022(3) 0.4873(2) 0.1899(2) 0.0421(5) Uani d . 1 1
H H4 0.6426 0.4157 0.1785 0.050 Uiso calc R 1 1
C C5 0.8039(2) 0.4620(2) 0.29380(19) 0.0340(4) Uani d . 1 1
C C6 0.8238(2) 0.3282(2) 0.39897(19) 0.0343(4) Uani d . 1 1
C C7 0.7166(3) -0.0174(2) 0.4476(2) 0.0392(5) Uani d . 1 1
H H7 0.6685 -0.0079 0.3690 0.047 Uiso calc R 1 1
C C8 0.7204(2) -0.1530(2) 0.5436(2) 0.0364(4) Uani d . 1 1
C C9 0.8056(3) -0.1751(2) 0.6573(2) 0.0423(5) Uani d . 1 1
H H9 0.8619 -0.1024 0.6711 0.051 Uiso calc R 1 1
C C10 0.8088(3) -0.3016(2) 0.7499(2) 0.0450(5) Uani d . 1 1
H H10 0.8654 -0.3141 0.8254 0.054 Uiso calc R 1 1
C C11 0.7259(3) -0.4091(2) 0.7274(2) 0.0436(5) Uani d . 1 1
C C12 0.6423(3) -0.3936(2) 0.6166(2) 0.0439(5) Uani d . 1 1
H H12 0.5886 -0.4679 0.6028 0.053 Uiso calc R 1 1
C C13 0.6391(2) -0.2655(2) 0.5254(2) 0.0373(4) Uani d . 1 1
Cl Cl2 0.59217(8) 0.15917(7) 0.12886(6) 0.05501(18) Uani d . 1 1
O O1W 0.0683(2) 0.87717(19) 0.26788(17) 0.0547(4) Uani d D 1 1
O O2W 0.3189(3) 0.9558(3) 0.1201(2) 0.0859(7) Uani d D 1 1
O O3W 0.9617(3) 0.1595(4) 0.0595(4) 0.1333(13) Uani d D 1 1
H H1N 0.947(3) 0.753(3) 0.234(3) 0.066(8) Uiso d D 1 1
H H2N 0.725(3) 0.210(3) 0.3047(18) 0.051(7) Uiso d D 1 1
H H1WA 0.145(3) 0.882(4) 0.230(3) 0.076 Uiso d D 1 1
H H1WB 0.088(4) 0.849(3) 0.3430(18) 0.076 Uiso d D 1 1
H H2WA 0.344(4) 0.923(3) 0.057(2) 0.076 Uiso d D 1 1
H H2WB 0.389(3) 1.001(3) 0.133(3) 0.076 Uiso d D 1 1
H H3WA 0.853(2) 0.161(3) 0.074(3) 0.076 Uiso d D 1 1
H H3WB 0.991(4) 0.077(2) 0.117(3) 0.076 Uiso d D 1 1

loop_
_atom_site_aniso_label
_atom_site_aniso_U_11
_atom_site_aniso_U_22
_atom_site_aniso_U_33
_atom_site_aniso_U_12
_atom_site_aniso_U_13
_atom_site_aniso_U_23
Cl1 0.0565(3) 0.0471(3) 0.0514(3) -0.0168(2) -0.0045(3) -0.0186(2)
Cl3 0.0796(4) 0.0369(3) 0.0704(4) -0.0098(3) 0.0025(3) 0.0091(3)
O1 0.0700(10) 0.0389(8) 0.0384(8) -0.0215(7) -0.0140(7) -0.0039(6)
N1 0.0479(10) 0.0351(9) 0.0495(11) -0.0170(8) -0.0014(9) -0.0017(8)
N2 0.0479(10) 0.0294(8) 0.0344(9) -0.0117(7) -0.0069(8) -0.0040(7)
N3 0.0443(9) 0.0282(8) 0.0368(9) -0.0086(7) -0.0015(7) -0.0039(7)
C1 0.0400(10) 0.0347(10) 0.0411(11) -0.0117(8) -0.0036(9) -0.0047(9)
C2 0.0593(14) 0.0387(11) 0.0442(12) -0.0108(10) -0.0020(11) 0.0034(10)
C3 0.0572(13) 0.0476(12) 0.0412(12) -0.0078(10) -0.0140(10) 0.0001(10)
C4 0.0476(12) 0.0382(10) 0.0414(11) -0.0117(9) -0.0078(9) -0.0073(9)
C5 0.0379(10) 0.0297(9) 0.0352(10) -0.0089(8) -0.0017(8) -0.0065(8)
C6 0.0383(10) 0.0304(9) 0.0347(10) -0.0094(8) -0.0026(8) -0.0059(8)
C7 0.0491(11) 0.0307(10) 0.0395(11) -0.0106(8) -0.0033(9) -0.0085(8)
C8 0.0415(10) 0.0280(9) 0.0414(11) -0.0071(8) 0.0027(9) -0.0098(8)
C9 0.0498(12) 0.0315(10) 0.0479(12) -0.0115(9) -0.0007(10) -0.0103(9)
C10 0.0505(12) 0.0389(11) 0.0446(12) -0.0062(9) -0.0015(10) -0.0071(9)
C11 0.0498(12) 0.0268(9) 0.0509(13) -0.0043(9) 0.0075(10) -0.0027(9)
C12 0.0501(12) 0.0295(10) 0.0557(14) -0.0133(9) 0.0073(10) -0.0133(9)
C13 0.0407(10) 0.0320(10) 0.0427(11) -0.0084(8) 0.0028(9) -0.0141(9)
Cl2 0.0667(4) 0.0567(4) 0.0458(3) -0.0209(3) -0.0107(3) -0.0128(3)
O1W 0.0705(12) 0.0484(9) 0.0457(10) -0.0255(9) -0.0100(9) -0.0022(8)
O2W 0.1004(17) 0.1131(19) 0.0687(14) -0.0676(15) 0.0228(12) -0.0443(13)
O3W 0.0783(17) 0.141(3) 0.150(3) -0.0212(18) -0.0129(18) 0.034(2)

loop_
_atom_type_symbol
_atom_type_description
_atom_type_scat_dispersion_real
_atom_type_scat_dispersion_imag
_atom_type_scat_source
C C 0.0033 0.0016 'International Tables Vol C Tables 4.2.6.8 and 6.1.1.4'
H H 0.0000 0.0000 'International Tables Vol C Tables 4.2.6.8 and 6.1.1.4'
Cl Cl 0.1484 0.1585 'International Tables Vol C Tables 4.2.6.8 and 6.1.1.4'
N N 0.0061 0.0033 'International Tables Vol C Tables 4.2.6.8 and 6.1.1.4'
O O 0.0106 0.0060 'International Tables Vol C Tables 4.2.6.8 and 6.1.1.4'

loop_
_geom_angle_atom_site_label_1
_geom_angle_atom_site_label_2
_geom_angle_atom_site_label_3
_geom_angle
C2 N1 C1 122.53(18)
C2 N1 H1N 125.4(19)
C1 N1 H1N 112.1(19)
C6 N2 N3 117.78(17)
C6 N2 H2N 123.2(16)
N3 N2 H2N 119.0(16)
C7 N3 N2 115.19(18)
N1 C1 C5 120.32(19)
N1 C1 H1 119.8
C5 C1 H1 119.8
N1 C2 C3 119.7(2)
N1 C2 H2 120.1
C3 C2 H2 120.1
C2 C3 C4 119.3(2)
C2 C3 H3 120.3
C4 C3 H3 120.3
C3 C4 C5 120.05(19)
C3 C4 H4 120.0
C5 C4 H4 120.0
C1 C5 C4 118.05(18)
C1 C5 C6 115.94(17)
C4 C5 C6 125.98(17)
O1 C6 N2 123.58(18)
O1 C6 C5 120.06(17)
N2 C6 C5 116.35(17)
N3 C7 C8 119.86(19)
N3 C7 H7 120.1
C8 C7 H7 120.1
C9 C8 C13 117.38(18)
C9 C8 C7 121.09(18)
C13 C8 C7 121.53(19)
C10 C9 C8 121.99(19)
C10 C9 H9 119.0
C8 C9 H9 119.0
C11 C10 C9 118.3(2)
C11 C10 H10 120.9
C9 C10 H10 120.9
C12 C11 C10 121.94(19)
C12 C11 Cl3 118.97(16)
C10 C11 Cl3 119.09(19)
C11 C12 C13 118.96(19)
C11 C12 H12 120.5
C13 C12 H12 120.5
C12 C13 C8 121.4(2)
C12 C13 Cl1 117.93(15)
C8 C13 Cl1 120.64(16)
H1WA O1W H1WB 110(3)
H2WA O2W H2WB 108(3)
H3WA O3W H3WB 96(3)

loop_
_geom_bond_atom_site_label_1
_geom_bond_atom_site_label_2
_geom_bond_distance
Cl1 C13 1.736(2)
Cl3 C11 1.738(2)
O1 C6 1.221(2)
N1 C2 1.330(3)
N1 C1 1.333(3)
N1 H1N 0.882(17)
N2 C6 1.346(2)
N2 N3 1.378(2)
N2 H2N 0.856(16)
N3 C7 1.275(2)
C1 C5 1.385(3)
C1 H1 0.9300
C2 C3 1.374(3)
C2 H2 0.9300
C3 C4 1.381(3)
C3 H3 0.9300
C4 C5 1.385(3)
C4 H4 0.9300
C5 C6 1.501(3)
C7 C8 1.463(3)
C7 H7 0.9300
C8 C9 1.397(3)
C8 C13 1.398(3)
C9 C10 1.382(3)
C9 H9 0.9300
C10 C11 1.382(3)
C10 H10 0.9300
C11 C12 1.371(3)
C12 C13 1.384(3)
C12 H12 0.9300
O1W H1WA 0.766(17)
O1W H1WB 0.809(18)
O2W H2WA 0.829(17)
O2W H2WB 0.805(17)
O3W H3WA 0.930(17)
O3W H3WB 0.897(17)

loop_
_geom_hbond_atom_site_label_D
_geom_hbond_atom_site_label_H
_geom_hbond_atom_site_label_A
_geom_hbond_site_symmetry_A
_geom_hbond_distance_DH
_geom_hbond_distance_HA
_geom_hbond_distance_DA
_geom_hbond_angle_DHA
N1 H1N O1W 1_655 0.882(17) 1.765(18) 2.646(2) 176(3)
N2 H2N Cl2 . 0.856(16) 2.401(17) 3.2432(19) 168(2)
C1 H1 O1 2_766 0.93 2.40 3.214(3) 145.8
C3 H3 Cl2 2_665 0.93 2.79 3.608(2) 146.7
C7 H7 Cl2 . 0.93 2.76 3.588(2) 148.6
O1W H1WA O2W . 0.766(17) 1.97(2) 2.711(3) 163(3)
O1W H1WB O1 2_666 0.809(18) 2.12(2) 2.826(2) 146(3)
O1W H1WB N3 2_666 0.809(18) 2.53(2) 3.218(2) 143(3)
O2W H2WA Cl2 2_665 0.829(17) 2.363(18) 3.190(2) 177(3)
O2W H2WB Cl2 1_565 0.805(17) 2.420(18) 3.214(2) 169(3)
O3W H3WA Cl2 . 0.930(17) 2.279(18) 3.206(3) 174(3)
O3W H3WB O1W 1_645 0.897(17) 2.250(19) 3.146(4) 177(3)

loop_
_geom_torsion_atom_site_label_1
_geom_torsion_atom_site_label_2
_geom_torsion_atom_site_label_3
_geom_torsion_atom_site_label_4
_geom_torsion
C6 N2 N3 C7 176.82(19)
C2 N1 C1 C5 1.9(3)
C1 N1 C2 C3 -1.8(4)
N1 C2 C3 C4 0.0(4)
C2 C3 C4 C5 1.6(4)
N1 C1 C5 C4 -0.2(3)
N1 C1 C5 C6 -178.47(19)
C3 C4 C5 C1 -1.6(3)
C3 C4 C5 C6 176.5(2)
N3 N2 C6 O1 1.0(3)
N3 N2 C6 C5 -178.36(17)
C1 C5 C6 O1 14.8(3)
C4 C5 C6 O1 -163.3(2)
C1 C5 C6 N2 -165.78(19)
C4 C5 C6 N2 16.1(3)
N2 N3 C7 C8 -178.81(18)
N3 C7 C8 C9 -6.6(3)
N3 C7 C8 C13 173.4(2)
C13 C8 C9 C10 -0.9(3)
C7 C8 C9 C10 179.1(2)
C8 C9 C10 C11 0.6(3)
C9 C10 C11 C12 0.3(3)
C9 C10 C11 Cl3 -179.30(18)
C10 C11 C12 C13 -1.0(3)
Cl3 C11 C12 C13 178.67(16)
C11 C12 C13 C8 0.7(3)
C11 C12 C13 Cl1 -178.90(17)
C9 C8 C13 C12 0.3(3)
C7 C8 C13 C12 -179.7(2)
C9 C8 C13 Cl1 179.82(16)
C7 C8 C13 Cl1 -0.2(3)
